data_2236249
loop_
_publ_author_name
'Fun, Hoong-Kun'
'Quah, Ching Kheng'
'Abdel-Aziz, Hatem A.'
'Ghabbour, Hazem A.'

_publ_section_title
;
 1-(1,5-Diphenyl-4-phenylsulfonyl-1<i>H</i>-pyrazol-3-yl)ethanone
;
_journal_coeditor_code HB6911
_journal_issue 9
_journal_name_full 'Acta Crystallographica Section E'
_journal_page_first o2725
_journal_paper_doi 10.1107/S1600536812035027
_journal_volume 68
_journal_year 2012
_chemical_formula_iupac 'C23 H18 N2 O3 S'
_chemical_formula_moiety 'C23 H18 N2 O3 S'
_chemical_formula_sum 'C23 H18 N2 O3 S'
_chemical_formula_weight 402.45
_chemical_name_systematic
;
1-(1,5-Diphenyl-4-phenylsulfonyl-1<i>H</i>-pyrazol-3-yl)ethanone
;
_space_group_IT_number 2
_symmetry_cell_setting triclinic
_symmetry_space_group_name_Hall '-P 1'
_symmetry_space_group_name_H-M 'P -1'
_atom_sites_solution_hydrogens geom
_atom_sites_solution_primary direct
_atom_sites_solution_secondary difmap
_audit_creation_method SHELXL-97
_cell_angle_alpha 87.595(2)
_cell_angle_beta 80.875(2)
_cell_angle_gamma 86.850(2)
_cell_formula_units_Z 4
_cell_length_a 10.4078(2)
_cell_length_b 14.0839(3)
_cell_length_c 14.2468(3)
_cell_measurement_reflns_used 2375
_cell_measurement_temperature 296(2)
_cell_measurement_theta_max 69.58
_cell_measurement_theta_min 3.14
_cell_volume 2057.62(7)
_computing_cell_refinement 'SAINT (Bruker, 2009)'
_computing_data_collection 'APEX2 (Bruker, 2009)'
_computing_data_reduction 'SAINT (Bruker, 2009)'
_computing_molecular_graphics 'SHELXTL (Sheldrick, 2008)'
_computing_publication_material 'SHELXTL (Sheldrick, 2008) and PLATON (Spek, 2009)'
_computing_structure_refinement 'SHELXTL (Sheldrick, 2008)'
_computing_structure_solution 'SHELXTL (Sheldrick, 2008)'
_diffrn_ambient_temperature 296(2)
_diffrn_measured_fraction_theta_full 0.961
_diffrn_measured_fraction_theta_max 0.961
_diffrn_measurement_device_type 'Bruker SMART APEXII CCD'
_diffrn_measurement_method '\f and \w scans'
_diffrn_radiation_monochromator graphite
_diffrn_radiation_source 'fine-focus sealed tube'
_diffrn_radiation_type CuK\a
_diffrn_radiation_wavelength 1.54178
_diffrn_reflns_av_R_equivalents 0.0294
_diffrn_reflns_av_sigmaI/netI 0.0285
_diffrn_reflns_limit_h_max 12
_diffrn_reflns_limit_h_min -12
_diffrn_reflns_limit_k_max 15
_diffrn_reflns_limit_k_min -16
_diffrn_reflns_limit_l_max 16
_diffrn_reflns_limit_l_min -16
_diffrn_reflns_number 19520
_diffrn_reflns_theta_full 63.99
_diffrn_reflns_theta_max 63.99
_diffrn_reflns_theta_min 3.14
_diffrn_standards_number 0
_exptl_absorpt_coefficient_mu 1.615
_exptl_absorpt_correction_T_max 0.7709
_exptl_absorpt_correction_T_min 0.4154
_exptl_absorpt_correction_type multi-scan
_exptl_absorpt_process_details '(SADABS; Bruker, 2009)'
_exptl_crystal_colour yellow
_exptl_crystal_density_diffrn 1.299
_exptl_crystal_density_method 'not measured'
_exptl_crystal_description plate
_exptl_crystal_F_000 840
_exptl_crystal_size_max 0.66
_exptl_crystal_size_mid 0.545
_exptl_crystal_size_min 0.17
_refine_diff_density_max 0.300
_refine_diff_density_min -0.305
_refine_ls_extinction_method none
_refine_ls_goodness_of_fit_ref 1.049
_refine_ls_hydrogen_treatment constr
_refine_ls_matrix_type full
_refine_ls_number_parameters 525
_refine_ls_number_reflns 6561
_refine_ls_number_restraints 0
_refine_ls_restrained_S_all 1.049
_refine_ls_R_factor_all 0.0466
_refine_ls_R_factor_gt 0.0416
_refine_ls_shift/su_max 0.001
_refine_ls_shift/su_mean 0.001
_refine_ls_structure_factor_coef Fsqd
_refine_ls_weighting_details 'calc w=1/[\s^2^(Fo^2^)+(0.0790P)^2^+0.2166P] where P=(Fo^2^+2Fc^2^)/3'
_refine_ls_weighting_scheme calc
_refine_ls_wR_factor_gt 0.1195
_refine_ls_wR_factor_ref 0.1227
_reflns_number_gt 5618
_reflns_number_total 6561
_reflns_threshold_expression I>2\s(I)
_cod_data_source_file hb6911.cif
_cod_data_source_block I
_cod_database_code 2236249
_cod_database_fobs_code 2236249

loop_
_symmetry_equiv_pos_as_xyz
'x, y, z'
'-x, -y, -z'

loop_
_atom_site_type_symbol
_atom_site_label
_atom_site_fract_x
_atom_site_fract_y
_atom_site_fract_z
_atom_site_U_iso_or_equiv
_atom_site_adp_type
_atom_site_calc_flag
_atom_site_refinement_flags
_atom_site_occupancy
_atom_site_symmetry_multiplicity
S S1A 0.37925(5) 0.47575(3) 0.16765(3) 0.05013(14) Uani d . 1 1
O O1A 0.13209(17) 0.55466(13) 0.04899(13) 0.0789(5) Uani d . 1 1
O O2A 0.36657(18) 0.57364(10) 0.13967(11) 0.0690(4) Uani d . 1 1
O O3A 0.49637(15) 0.44031(12) 0.20008(11) 0.0684(4) Uani d . 1 1
N N1A 0.39837(14) 0.30565(11) -0.04242(11) 0.0463(3) Uani d . 1 1
N N2A 0.31322(14) 0.37098(11) -0.07247(11) 0.0490(4) Uani d . 1 1
C C1A 0.28797(17) 0.43418(13) -0.00471(13) 0.0469(4) Uani d . 1 1
C C2A 0.35983(17) 0.40841(13) 0.07040(13) 0.0451(4) Uani d . 1 1
C C3A 0.43075(17) 0.32531(13) 0.04339(13) 0.0452(4) Uani d . 1 1
C C4A 0.19157(19) 0.51359(14) -0.01795(16) 0.0553(5) Uani d . 1 1
C C5A 0.1720(2) 0.5387(2) -0.11806(19) 0.0762(7) Uani d . 1 1
H H5AA 0.1036 0.5874 -0.1177 0.114 Uiso calc R 1 1
H H5AB 0.1486 0.4833 -0.1472 0.114 Uiso calc R 1 1
H H5AC 0.2513 0.5616 -0.1534 0.114 Uiso calc R 1 1
C C6A 0.52929(18) 0.26530(13) 0.08549(14) 0.0501(4) Uani d . 1 1
C C7A 0.4967(2) 0.21668(15) 0.17240(15) 0.0617(5) Uani d . 1 1
H H7AA 0.4122 0.2222 0.2053 0.074 Uiso calc R 1 1
C C8A 0.5903(3) 0.16043(17) 0.20940(19) 0.0799(8) Uani d . 1 1
H H8AA 0.5688 0.1285 0.2678 0.096 Uiso calc R 1 1
C C9A 0.7151(3) 0.1510(2) 0.1608(2) 0.0911(9) Uani d . 1 1
H H9AA 0.7779 0.1132 0.1864 0.109 Uiso calc R 1 1
C C10A 0.7467(3) 0.1976(2) 0.0741(2) 0.0842(8) Uani d . 1 1
H H10A 0.8308 0.1903 0.0408 0.101 Uiso calc R 1 1
C C11A 0.6548(2) 0.25519(17) 0.03618(18) 0.0644(5) Uani d . 1 1
H H11A 0.6771 0.2870 -0.0222 0.077 Uiso calc R 1 1
C C12A 0.44407(17) 0.22803(14) -0.10297(14) 0.0504(4) Uani d . 1 1
C C13A 0.4429(2) 0.13644(15) -0.06638(18) 0.0636(5) Uani d . 1 1
H H13A 0.4151 0.1241 -0.0019 0.076 Uiso calc R 1 1
C C14A 0.4839(3) 0.06240(19) -0.1273(2) 0.0807(8) Uani d . 1 1
H H14A 0.4845 -0.0001 -0.1034 0.097 Uiso calc R 1 1
C C15A 0.5233(2) 0.0809(2) -0.2219(2) 0.0815(8) Uani d . 1 1
H H15A 0.5499 0.0310 -0.2622 0.098 Uiso calc R 1 1
C C16A 0.5238(2) 0.1724(2) -0.25782(19) 0.0791(8) Uani d . 1 1
H H16A 0.5509 0.1843 -0.3224 0.095 Uiso calc R 1 1
C C17A 0.4838(2) 0.24787(17) -0.19820(16) 0.0631(5) Uani d . 1 1
H H17A 0.4840 0.3103 -0.2222 0.076 Uiso calc R 1 1
C C18A 0.2489(2) 0.45154(15) 0.25945(14) 0.0570(5) Uani d . 1 1
C C19A 0.1353(3) 0.5041(3) 0.2648(2) 0.1044(11) Uani d . 1 1
H H19A 0.1243 0.5517 0.2191 0.125 Uiso calc R 1 1
C C20A 0.0349(4) 0.4859(4) 0.3395(3) 0.1405(18) Uani d . 1 1
H H20A -0.0436 0.5216 0.3438 0.169 Uiso calc R 1 1
C C21A 0.0515(4) 0.4165(3) 0.4055(3) 0.1161(13) Uani d . 1 1
H H21A -0.0166 0.4035 0.4543 0.139 Uiso calc R 1 1
C C22A 0.1662(4) 0.3658(2) 0.4012(2) 0.1059(12) Uani d . 1 1
H H22A 0.1775 0.3196 0.4481 0.127 Uiso calc R 1 1
C C23A 0.2668(3) 0.38203(18) 0.32767(18) 0.0828(7) Uani d . 1 1
H H23A 0.3454 0.3466 0.3243 0.099 Uiso calc R 1 1
S S1B 0.10148(4) 0.84479(3) 0.50127(3) 0.04992(14) Uani d . 1 1
O O1B 0.33919(16) 0.96467(12) 0.56269(11) 0.0724(4) Uani d . 1 1
O O2B 0.00062(15) 0.80155(12) 0.46302(11) 0.0701(4) Uani d . 1 1
O O3B 0.06872(15) 0.89164(12) 0.58981(10) 0.0660(4) Uani d . 1 1
N N1B 0.17893(14) 1.02892(11) 0.29402(10) 0.0456(3) Uani d . 1 1
N N2B 0.24738(14) 1.06815(11) 0.35475(11) 0.0485(3) Uani d . 1 1
C C1B 0.24196(16) 1.00752(13) 0.42902(12) 0.0455(4) Uani d . 1 1
C C2B 0.16822(16) 0.92861(13) 0.41561(12) 0.0444(4) Uani d . 1 1
C C3B 0.12909(16) 0.94527(13) 0.32797(12) 0.0432(4) Uani d . 1 1
C C4B 0.31394(18) 1.02748(15) 0.50764(14) 0.0534(4) Uani d . 1 1
C C5B 0.3515(3) 1.12733(18) 0.51436(19) 0.0755(6) Uani d . 1 1
H H5BA 0.4079 1.1297 0.5613 0.113 Uiso calc R 1 1
H H5BB 0.2746 1.1674 0.5323 0.113 Uiso calc R 1 1
H H5BC 0.3961 1.1491 0.4538 0.113 Uiso calc R 1 1
C C6B 0.04661(17) 0.88993(13) 0.27640(12) 0.0465(4) Uani d . 1 1
C C7B 0.0984(2) 0.80847(16) 0.23040(16) 0.0618(5) Uani d . 1 1
H H7BA 0.1860 0.7901 0.2288 0.074 Uiso calc R 1 1
C C8B 0.0189(3) 0.75462(18) 0.18691(18) 0.0790(7) Uani d . 1 1
H H8BA 0.0531 0.7003 0.1552 0.095 Uiso calc R 1 1
C C9B -0.1115(3) 0.7818(2) 0.19072(18) 0.0809(7) Uani d . 1 1
H H9BA -0.1658 0.7440 0.1640 0.097 Uiso calc R 1 1
C C10B -0.1607(2) 0.8637(2) 0.23349(18) 0.0761(7) Uani d . 1 1
H H10B -0.2478 0.8827 0.2338 0.091 Uiso calc R 1 1
C C11B -0.08225(19) 0.91856(17) 0.27633(15) 0.0591(5) Uani d . 1 1
H H11B -0.1161 0.9746 0.3050 0.071 Uiso calc R 1 1
C C12B 0.15416(17) 1.08518(15) 0.21182(13) 0.0523(4) Uani d . 1 1
C C13B 0.1600(2) 1.0446(2) 0.12513(15) 0.0695(6) Uani d . 1 1
H H13B 0.1821 0.9802 0.1172 0.083 Uiso calc R 1 1
C C14B 0.1313(3) 1.1044(3) 0.04867(17) 0.0887(9) Uani d . 1 1
H H14B 0.1322 1.0787 -0.0105 0.106 Uiso calc R 1 1
C C15B 0.1021(3) 1.1993(2) 0.0597(2) 0.0861(8) Uani d . 1 1
H H15B 0.0844 1.2378 0.0081 0.103 Uiso calc R 1 1
C C16B 0.0988(2) 1.2376(2) 0.1462(2) 0.0778(7) Uani d . 1 1
H H16B 0.0800 1.3025 0.1532 0.093 Uiso calc R 1 1
C C17B 0.1231(2) 1.18103(16) 0.22353(17) 0.0623(5) Uani d . 1 1
H H17B 0.1187 1.2072 0.2829 0.075 Uiso calc R 1 1
C C18B 0.2234(2) 0.75497(14) 0.51379(15) 0.0569(5) Uani d . 1 1
C C19B 0.2700(3) 0.74521(19) 0.59938(19) 0.0809(7) Uani d . 1 1
H H19B 0.2442 0.7891 0.6465 0.097 Uiso calc R 1 1
C C20B 0.3550(4) 0.6699(2) 0.6142(3) 0.1172(13) Uani d . 1 1
H H20B 0.3855 0.6615 0.6720 0.141 Uiso calc R 1 1
C C21B 0.3938(5) 0.6080(3) 0.5438(3) 0.149(2) Uani d . 1 1
H H21B 0.4535 0.5584 0.5532 0.178 Uiso calc R 1 1
C C22B 0.3466(5) 0.6169(3) 0.4582(3) 0.1325(16) Uani d . 1 1
H H22B 0.3741 0.5736 0.4108 0.159 Uiso calc R 1 1
C C23B 0.2583(3) 0.69079(18) 0.4439(2) 0.0825(8) Uani d . 1 1
H H23B 0.2232 0.6968 0.3877 0.099 Uiso calc R 1 1

loop_
_atom_site_aniso_label
_atom_site_aniso_U_11
_atom_site_aniso_U_22
_atom_site_aniso_U_33
_atom_site_aniso_U_12
_atom_site_aniso_U_13
_atom_site_aniso_U_23
S1A 0.0575(3) 0.0468(3) 0.0485(3) -0.01179(19) -0.01181(19) -0.00416(19)
O1A 0.0801(11) 0.0753(11) 0.0796(11) 0.0198(8) -0.0109(9) -0.0205(9)
O2A 0.0992(12) 0.0461(8) 0.0648(9) -0.0192(7) -0.0175(8) -0.0011(6)
O3A 0.0643(9) 0.0800(10) 0.0671(9) -0.0079(7) -0.0251(7) -0.0113(8)
N1A 0.0460(8) 0.0446(8) 0.0496(8) -0.0011(6) -0.0112(6) -0.0054(6)
N2A 0.0465(8) 0.0496(9) 0.0531(8) -0.0022(6) -0.0140(6) -0.0038(7)
C1A 0.0442(9) 0.0476(10) 0.0499(10) -0.0063(7) -0.0085(7) -0.0043(8)
C2A 0.0459(9) 0.0459(9) 0.0444(9) -0.0073(7) -0.0072(7) -0.0035(7)
C3A 0.0441(9) 0.0456(9) 0.0473(9) -0.0093(7) -0.0086(7) -0.0013(7)
C4A 0.0503(10) 0.0497(11) 0.0678(12) -0.0027(8) -0.0148(9) -0.0038(9)
C5A 0.0716(14) 0.0804(16) 0.0789(15) 0.0166(12) -0.0268(12) 0.0020(12)
C6A 0.0528(10) 0.0441(10) 0.0569(11) -0.0063(7) -0.0180(8) -0.0019(8)
C7A 0.0793(14) 0.0526(11) 0.0568(11) -0.0107(10) -0.0196(10) -0.0002(9)
C8A 0.120(2) 0.0578(14) 0.0723(15) -0.0062(13) -0.0473(15) 0.0048(11)
C9A 0.102(2) 0.0681(16) 0.117(2) 0.0136(14) -0.0672(19) -0.0055(15)
C10A 0.0606(13) 0.0802(17) 0.117(2) 0.0095(12) -0.0341(14) -0.0061(16)
C11A 0.0523(11) 0.0670(13) 0.0765(14) -0.0035(9) -0.0184(10) 0.0009(11)
C12A 0.0408(9) 0.0532(11) 0.0594(11) -0.0023(7) -0.0111(8) -0.0154(9)
C13A 0.0653(12) 0.0557(12) 0.0739(13) 0.0052(9) -0.0236(10) -0.0133(10)
C14A 0.0784(15) 0.0606(14) 0.110(2) 0.0170(11) -0.0371(15) -0.0281(14)
C15A 0.0543(12) 0.0872(19) 0.107(2) 0.0106(11) -0.0152(12) -0.0520(16)
C16A 0.0549(12) 0.112(2) 0.0703(14) -0.0170(12) 0.0035(10) -0.0390(14)
C17A 0.0577(11) 0.0716(14) 0.0615(12) -0.0158(10) -0.0061(9) -0.0159(10)
C18A 0.0694(12) 0.0529(11) 0.0495(10) -0.0108(9) -0.0067(9) -0.0096(8)
C19A 0.094(2) 0.140(3) 0.0670(16) 0.0335(19) 0.0079(14) 0.0078(17)
C20A 0.099(3) 0.213(5) 0.094(3) 0.040(3) 0.017(2) -0.004(3)
C21A 0.119(3) 0.136(3) 0.084(2) -0.040(2) 0.030(2) -0.020(2)
C22A 0.154(3) 0.0703(17) 0.0792(19) -0.0168(19) 0.028(2) 0.0070(14)
C23A 0.115(2) 0.0582(14) 0.0678(15) -0.0011(13) 0.0067(14) 0.0043(11)
S1B 0.0474(2) 0.0543(3) 0.0478(3) -0.00010(19) -0.00929(18) 0.00447(19)
O1B 0.0791(10) 0.0794(11) 0.0653(9) 0.0014(8) -0.0343(8) 0.0017(8)
O2B 0.0605(8) 0.0804(11) 0.0736(10) -0.0217(7) -0.0231(7) 0.0213(8)
O3B 0.0711(9) 0.0729(10) 0.0488(8) 0.0107(7) 0.0016(6) -0.0014(7)
N1B 0.0442(7) 0.0512(9) 0.0424(7) -0.0013(6) -0.0101(6) -0.0003(6)
N2B 0.0456(8) 0.0523(9) 0.0492(8) -0.0026(6) -0.0120(6) -0.0034(7)
C1B 0.0415(8) 0.0500(10) 0.0456(9) 0.0036(7) -0.0096(7) -0.0044(7)
C2B 0.0408(8) 0.0470(10) 0.0453(9) 0.0043(7) -0.0083(7) -0.0022(7)
C3B 0.0391(8) 0.0458(9) 0.0445(9) 0.0030(7) -0.0070(7) -0.0044(7)
C4B 0.0474(9) 0.0642(12) 0.0507(10) 0.0020(8) -0.0137(8) -0.0078(9)
C5B 0.0828(16) 0.0755(15) 0.0771(15) -0.0128(12) -0.0342(13) -0.0123(12)
C6B 0.0472(9) 0.0517(10) 0.0417(9) -0.0027(7) -0.0107(7) -0.0012(7)
C7B 0.0668(12) 0.0583(12) 0.0632(12) 0.0063(9) -0.0200(10) -0.0120(10)
C8B 0.114(2) 0.0614(14) 0.0675(14) -0.0050(13) -0.0299(14) -0.0164(11)
C9B 0.0913(18) 0.0945(19) 0.0668(14) -0.0345(15) -0.0312(13) -0.0069(13)
C10B 0.0548(12) 0.113(2) 0.0660(14) -0.0139(12) -0.0227(10) -0.0072(13)
C11B 0.0488(10) 0.0756(14) 0.0547(11) 0.0011(9) -0.0139(8) -0.0075(10)
C12B 0.0443(9) 0.0660(12) 0.0470(10) -0.0078(8) -0.0097(7) 0.0088(8)
C13B 0.0748(14) 0.0862(16) 0.0480(11) -0.0117(12) -0.0097(10) 0.0034(10)
C14B 0.0884(17) 0.135(3) 0.0470(12) -0.0330(17) -0.0173(12) 0.0137(14)
C15B 0.0750(16) 0.106(2) 0.0809(18) -0.0237(15) -0.0271(13) 0.0418(16)
C16B 0.0700(14) 0.0780(16) 0.0869(18) -0.0091(12) -0.0233(12) 0.0289(13)
C17B 0.0578(11) 0.0610(13) 0.0688(13) -0.0063(9) -0.0143(10) 0.0105(10)
C18B 0.0663(12) 0.0448(10) 0.0624(12) 0.0025(8) -0.0211(9) -0.0005(9)
C19B 0.1076(19) 0.0654(15) 0.0790(16) 0.0189(13) -0.0490(15) -0.0101(12)
C20B 0.156(3) 0.088(2) 0.125(3) 0.042(2) -0.088(3) -0.0128(19)
C21B 0.194(4) 0.102(3) 0.165(4) 0.089(3) -0.099(4) -0.041(3)
C22B 0.190(4) 0.089(2) 0.124(3) 0.071(3) -0.058(3) -0.040(2)
C23B 0.114(2) 0.0610(14) 0.0764(15) 0.0210(13) -0.0317(15) -0.0121(12)

loop_
_atom_type_symbol
_atom_type_description
_atom_type_scat_dispersion_real
_atom_type_scat_dispersion_imag
_atom_type_scat_source
C C 0.0181 0.0091 'International Tables Vol C Tables 4.2.6.8 and 6.1.1.4'
H H 0.0000 0.0000 'International Tables Vol C Tables 4.2.6.8 and 6.1.1.4'
N N 0.0311 0.0180 'International Tables Vol C Tables 4.2.6.8 and 6.1.1.4'
O O 0.0492 0.0322 'International Tables Vol C Tables 4.2.6.8 and 6.1.1.4'
S S 0.3331 0.5567 'International Tables Vol C Tables 4.2.6.8 and 6.1.1.4'

loop_
_geom_angle_atom_site_label_1
_geom_angle_atom_site_label_2
_geom_angle_atom_site_label_3
_geom_angle
O2A S1A O3A 119.09(10)
O2A S1A C2A 107.69(9)
O3A S1A C2A 107.24(9)
O2A S1A C18A 107.91(10)
O3A S1A C18A 107.18(10)
C2A S1A C18A 107.20(9)
N2A N1A C3A 112.99(14)
N2A N1A C12A 117.96(15)
C3A N1A C12A 129.04(15)
C1A N2A N1A 105.78(14)
N2A C1A C2A 110.14(16)
N2A C1A C4A 117.29(16)
C2A C1A C4A 132.53(18)
C3A C2A C1A 105.76(16)
C3A C2A S1A 125.25(14)
C1A C2A S1A 128.18(14)
N1A C3A C2A 105.33(15)
N1A C3A C6A 121.10(16)
C2A C3A C6A 133.47(17)
O1A C4A C1A 121.15(19)
O1A C4A C5A 122.17(19)
C1A C4A C5A 116.68(18)
C4A C5A H5AA 109.5
C4A C5A H5AB 109.5
H5AA C5A H5AB 109.5
C4A C5A H5AC 109.5
H5AA C5A H5AC 109.5
H5AB C5A H5AC 109.5
C11A C6A C7A 119.68(19)
C11A C6A C3A 119.30(18)
C7A C6A C3A 120.99(18)
C8A C7A C6A 119.7(2)
C8A C7A H7AA 120.1
C6A C7A H7AA 120.1
C9A C8A C7A 120.6(2)
C9A C8A H8AA 119.7
C7A C8A H8AA 119.7
C8A C9A C10A 119.7(2)
C8A C9A H9AA 120.1
C10A C9A H9AA 120.1
C9A C10A C11A 120.6(3)
C9A C10A H10A 119.7
C11A C10A H10A 119.7
C10A C11A C6A 119.6(2)
C10A C11A H11A 120.2
C6A C11A H11A 120.2
C13A C12A C17A 121.5(2)
C13A C12A N1A 120.07(19)
C17A C12A N1A 118.36(19)
C12A C13A C14A 118.8(2)
C12A C13A H13A 120.6
C14A C13A H13A 120.6
C15A C14A C13A 120.3(3)
C15A C14A H14A 119.9
C13A C14A H14A 119.9
C14A C15A C16A 120.5(2)
C14A C15A H15A 119.8
C16A C15A H15A 119.8
C15A C16A C17A 120.3(3)
C15A C16A H16A 119.8
C17A C16A H16A 119.8
C12A C17A C16A 118.5(2)
C12A C17A H17A 120.7
C16A C17A H17A 120.7
C19A C18A C23A 120.7(2)
C19A C18A S1A 120.0(2)
C23A C18A S1A 119.15(19)
C18A C19A C20A 119.2(3)
C18A C19A H19A 120.4
C20A C19A H19A 120.4
C21A C20A C19A 120.1(4)
C21A C20A H20A 120.0
C19A C20A H20A 120.0
C22A C21A C20A 120.4(3)
C22A C21A H21A 119.8
C20A C21A H21A 119.8
C21A C22A C23A 120.6(3)
C21A C22A H22A 119.7
C23A C22A H22A 119.7
C18A C23A C22A 118.9(3)
C18A C23A H23A 120.6
C22A C23A H23A 120.6
O2B S1B O3B 118.74(10)
O2B S1B C2B 106.86(9)
O3B S1B C2B 107.65(9)
O2B S1B C18B 107.10(10)
O3B S1B C18B 108.21(10)
C2B S1B C18B 107.85(9)
C3B N1B N2B 112.81(14)
C3B N1B C12B 128.97(15)
N2B N1B C12B 117.60(15)
C1B N2B N1B 105.25(15)
N2B C1B C2B 110.48(15)
N2B C1B C4B 118.93(17)
C2B C1B C4B 130.52(17)
C3B C2B C1B 105.55(16)
C3B C2B S1B 124.47(14)
C1B C2B S1B 127.93(14)
N1B C3B C2B 105.90(15)
N1B C3B C6B 123.22(15)
C2B C3B C6B 130.86(17)
O1B C4B C1B 120.27(19)
O1B C4B C5B 122.72(19)
C1B C4B C5B 117.02(18)
C4B C5B H5BA 109.5
C4B C5B H5BB 109.5
H5BA C5B H5BB 109.5
C4B C5B H5BC 109.5
H5BA C5B H5BC 109.5
H5BB C5B H5BC 109.5
C11B C6B C7B 120.18(19)
C11B C6B C3B 119.87(17)
C7B C6B C3B 119.93(16)
C8B C7B C6B 119.5(2)
C8B C7B H7BA 120.3
C6B C7B H7BA 120.3
C9B C8B C7B 119.9(2)
C9B C8B H8BA 120.1
C7B C8B H8BA 120.1
C10B C9B C8B 120.3(2)
C10B C9B H9BA 119.9
C8B C9B H9BA 119.9
C9B C10B C11B 120.4(2)
C9B C10B H10B 119.8
C11B C10B H10B 119.8
C6B C11B C10B 119.7(2)
C6B C11B H11B 120.2
C10B C11B H11B 120.2
C13B C12B C17B 121.5(2)
C13B C12B N1B 121.0(2)
C17B C12B N1B 117.53(18)
C12B C13B C14B 117.3(3)
C12B C13B H13B 121.3
C14B C13B H13B 121.3
C15B C14B C13B 121.3(3)
C15B C14B H14B 119.3
C13B C14B H14B 119.3
C16B C15B C14B 119.9(2)
C16B C15B H15B 120.1
C14B C15B H15B 120.1
C15B C16B C17B 120.6(3)
C15B C16B H16B 119.7
C17B C16B H16B 119.7
C16B C17B C12B 119.3(2)
C16B C17B H17B 120.3
C12B C17B H17B 120.3
C23B C18B C19B 121.6(2)
C23B C18B S1B 119.67(17)
C19B C18B S1B 118.33(18)
C20B C19B C18B 119.3(3)
C20B C19B H19B 120.3
C18B C19B H19B 120.3
C21B C20B C19B 119.4(3)
C21B C20B H20B 120.3
C19B C20B H20B 120.3
C20B C21B C22B 121.6(3)
C20B C21B H21B 119.2
C22B C21B H21B 119.2
C23B C22B C21B 119.3(3)
C23B C22B H22B 120.3
C21B C22B H22B 120.3
C18B C23B C22B 118.7(3)
C18B C23B H23B 120.6
C22B C23B H23B 120.6

loop_
_geom_bond_atom_site_label_1
_geom_bond_atom_site_label_2
_geom_bond_distance
S1A O2A 1.4239(16)
S1A O3A 1.4286(16)
S1A C2A 1.7550(18)
S1A C18A 1.766(2)
O1A C4A 1.203(3)
N1A N2A 1.347(2)
N1A C3A 1.362(2)
N1A C12A 1.434(2)
N2A C1A 1.326(2)
C1A C2A 1.424(3)
C1A C4A 1.487(3)
C2A C3A 1.384(3)
C3A C6A 1.478(3)
C4A C5A 1.498(3)
C5A H5AA 0.9600
C5A H5AB 0.9600
C5A H5AC 0.9600
C6A C11A 1.384(3)
C6A C7A 1.392(3)
C7A C8A 1.377(3)
C7A H7AA 0.9300
C8A C9A 1.374(4)
C8A H8AA 0.9300
C9A C10A 1.375(5)
C9A H9AA 0.9300
C10A C11A 1.381(3)
C10A H10A 0.9300
C11A H11A 0.9300
C12A C13A 1.371(3)
C12A C17A 1.376(3)
C13A C14A 1.390(3)
C13A H13A 0.9300
C14A C15A 1.364(4)
C14A H14A 0.9300
C15A C16A 1.366(4)
C15A H15A 0.9300
C16A C17A 1.393(3)
C16A H16A 0.9300
C17A H17A 0.9300
C18A C19A 1.354(4)
C18A C23A 1.377(3)
C19A C20A 1.394(5)
C19A H19A 0.9300
C20A C21A 1.352(6)
C20A H20A 0.9300
C21A C22A 1.351(6)
C21A H21A 0.9300
C22A C23A 1.379(4)
C22A H22A 0.9300
C23A H23A 0.9300
S1B O2B 1.4315(16)
S1B O3B 1.4322(16)
S1B C2B 1.7509(18)
S1B C18B 1.766(2)
O1B C4B 1.203(3)
N1B C3B 1.353(2)
N1B N2B 1.357(2)
N1B C12B 1.436(2)
N2B C1B 1.328(2)
C1B C2B 1.421(3)
C1B C4B 1.487(2)
C2B C3B 1.381(2)
C3B C6B 1.485(2)
C4B C5B 1.491(3)
C5B H5BA 0.9600
C5B H5BB 0.9600
C5B H5BC 0.9600
C6B C11B 1.379(3)
C6B C7B 1.386(3)
C7B C8B 1.384(3)
C7B H7BA 0.9300
C8B C9B 1.383(4)
C8B H8BA 0.9300
C9B C10B 1.364(4)
C9B H9BA 0.9300
C10B C11B 1.380(3)
C10B H10B 0.9300
C11B H11B 0.9300
C12B C13B 1.374(3)
C12B C17B 1.382(3)
C13B C14B 1.409(4)
C13B H13B 0.9300
C14B C15B 1.365(5)
C14B H14B 0.9300
C15B C16B 1.360(4)
C15B H15B 0.9300
C16B C17B 1.381(3)
C16B H16B 0.9300
C17B H17B 0.9300
C18B C23B 1.366(3)
C18B C19B 1.381(3)
C19B C20B 1.374(4)
C19B H19B 0.9300
C20B C21B 1.354(5)
C20B H20B 0.9300
C21B C22B 1.384(5)
C21B H21B 0.9300
C22B C23B 1.380(4)
C22B H22B 0.9300
C23B H23B 0.9300

loop_
_geom_hbond_atom_site_label_D
_geom_hbond_atom_site_label_H
_geom_hbond_atom_site_label_A
_geom_hbond_site_symmetry_A
_geom_hbond_distance_DH
_geom_hbond_distance_HA
_geom_hbond_distance_DA
_geom_hbond_angle_DHA
_geom_hbond_publ_flag
C11A H11A O2A 2_665 0.93 2.59 3.428(3) 149 yes
C11B H11B O3B 2_576 0.93 2.57 3.370(3) 144 yes

loop_
_geom_torsion_atom_site_label_1
_geom_torsion_atom_site_label_2
_geom_torsion_atom_site_label_3
_geom_torsion_atom_site_label_4
_geom_torsion
C3A N1A N2A C1A -0.7(2)
C12A N1A N2A C1A -179.55(16)
N1A N2A C1A C2A 0.3(2)
N1A N2A C1A C4A -177.81(16)
N2A C1A C2A C3A 0.2(2)
C4A C1A C2A C3A 177.90(19)
N2A C1A C2A S1A 170.16(14)
C4A C1A C2A S1A -12.1(3)
O2A S1A C2A C3A 140.84(17)
O3A S1A C2A C3A 11.55(19)
C18A S1A C2A C3A -103.27(17)
O2A S1A C2A C1A -27.3(2)
O3A S1A C2A C1A -156.63(17)
C18A S1A C2A C1A 88.55(18)
N2A N1A C3A C2A 0.8(2)
C12A N1A C3A C2A 179.49(17)
N2A N1A C3A C6A -176.07(16)
C12A N1A C3A C6A 2.6(3)
C1A C2A C3A N1A -0.56(19)
S1A C2A C3A N1A -170.93(13)
C1A C2A C3A C6A 175.76(19)
S1A C2A C3A C6A 5.4(3)
N2A C1A C4A O1A 155.7(2)
C2A C1A C4A O1A -21.9(3)
N2A C1A C4A C5A -23.8(3)
C2A C1A C4A C5A 158.6(2)
N1A C3A C6A C11A 59.4(2)
C2A C3A C6A C11A -116.5(2)
N1A C3A C6A C7A -118.7(2)
C2A C3A C6A C7A 65.5(3)
C11A C6A C7A C8A 1.3(3)
C3A C6A C7A C8A 179.28(19)
C6A C7A C8A C9A -0.8(4)
C7A C8A C9A C10A -0.4(4)
C8A C9A C10A C11A 1.1(4)
C9A C10A C11A C6A -0.6(4)
C7A C6A C11A C10A -0.6(3)
C3A C6A C11A C10A -178.6(2)
N2A N1A C12A C13A -131.36(19)
C3A N1A C12A C13A 50.0(3)
N2A N1A C12A C17A 46.2(2)
C3A N1A C12A C17A -132.4(2)
C17A C12A C13A C14A 0.5(3)
N1A C12A C13A C14A 178.02(19)
C12A C13A C14A C15A -0.7(3)
C13A C14A C15A C16A 0.5(4)
C14A C15A C16A C17A -0.1(4)
C13A C12A C17A C16A -0.2(3)
N1A C12A C17A C16A -177.69(18)
C15A C16A C17A C12A 0.0(3)
O2A S1A C18A C19A 27.2(3)
O3A S1A C18A C19A 156.6(2)
C2A S1A C18A C19A -88.6(3)
O2A S1A C18A C23A -149.70(19)
O3A S1A C18A C23A -20.3(2)
C2A S1A C18A C23A 94.6(2)
C23A C18A C19A C20A -1.2(5)
S1A C18A C19A C20A -178.0(3)
C18A C19A C20A C21A -0.1(7)
C19A C20A C21A C22A 1.7(7)
C20A C21A C22A C23A -2.1(6)
C19A C18A C23A C22A 0.8(4)
S1A C18A C23A C22A 177.6(2)
C21A C22A C23A C18A 0.8(5)
C3B N1B N2B C1B 0.52(19)
C12B N1B N2B C1B 172.29(15)
N1B N2B C1B C2B -0.33(19)
N1B N2B C1B C4B 177.02(15)
N2B C1B C2B C3B 0.05(19)
C4B C1B C2B C3B -176.91(17)
N2B C1B C2B S1B -164.01(13)
C4B C1B C2B S1B 19.0(3)
O2B S1B C2B C3B -1.34(18)
O3B S1B C2B C3B -129.93(15)
C18B S1B C2B C3B 113.51(16)
O2B S1B C2B C1B 159.94(16)
O3B S1B C2B C1B 31.35(18)
C18B S1B C2B C1B -85.21(17)
N2B N1B C3B C2B -0.50(19)
C12B N1B C3B C2B -171.11(17)
N2B N1B C3B C6B 177.85(15)
C12B N1B C3B C6B 7.2(3)
C1B C2B C3B N1B 0.26(18)
S1B C2B C3B N1B 165.03(12)
C1B C2B C3B C6B -177.91(17)
S1B C2B C3B C6B -13.1(3)
N2B C1B C4B O1B -160.87(19)
C2B C1B C4B O1B 15.9(3)
N2B C1B C4B C5B 19.4(3)
C2B C1B C4B C5B -163.9(2)
N1B C3B C6B C11B -76.8(2)
C2B C3B C6B C11B 101.1(2)
N1B C3B C6B C7B 104.7(2)
C2B C3B C6B C7B -77.4(3)
C11B C6B C7B C8B -1.9(3)
C3B C6B C7B C8B 176.5(2)
C6B C7B C8B C9B -0.8(4)
C7B C8B C9B C10B 2.9(4)
C8B C9B C10B C11B -2.3(4)
C7B C6B C11B C10B 2.6(3)
C3B C6B C11B C10B -175.9(2)
C9B C10B C11B C6B -0.5(4)
C3B N1B C12B C13B -49.0(3)
N2B N1B C12B C13B 140.82(19)
C3B N1B C12B C17B 130.4(2)
N2B N1B C12B C17B -39.8(2)
C17B C12B C13B C14B -0.9(3)
N1B C12B C13B C14B 178.5(2)
C12B C13B C14B C15B 1.7(4)
C13B C14B C15B C16B -0.8(4)
C14B C15B C16B C17B -0.9(4)
C15B C16B C17B C12B 1.6(4)
C13B C12B C17B C16B -0.7(3)
N1B C12B C17B C16B 179.91(19)
O2B S1B C18B C23B 41.4(2)
O3B S1B C18B C23B 170.6(2)
C2B S1B C18B C23B -73.3(2)
O2B S1B C18B C19B -131.2(2)
O3B S1B C18B C19B -2.1(2)
C2B S1B C18B C19B 114.1(2)
C23B C18B C19B C20B 0.9(5)
S1B C18B C19B C20B 173.4(3)
C18B C19B C20B C21B 1.6(6)
C19B C20B C21B C22B -2.2(8)
C20B C21B C22B C23B 0.3(9)
C19B C18B C23B C22B -2.8(5)
S1B C18B C23B C22B -175.2(3)
C21B C22B C23B C18B 2.2(7)

loop_
_cod_related_entry_id
_cod_related_entry_database
_cod_related_entry_code
1 ChemSpider 30658068
